data_7011401
loop_
_publ_author_name
'Brooker, Sally'
'de Geest, Duncan J.'
'Kelly, Robert J.'
'Plieger, Paul G.'
'Moubaraki, Boujemaa'
'Murray, Keith S.'
'Jameson, Geoffrey B.'

_publ_section_title
;
 Exchange-coupled high-spin, low-spin and spin-crossover dicobalt(ii)
 complexes of a pyridazine-containing Schiff-base macrocycle: control
 of cobalt(ii) spin state by choice of axial ligands
;
_journal_issue 9
_journal_name_full 'Journal of the Chemical Society, Dalton Transactions'
_journal_page_first 2080
_journal_paper_doi 10.1039/b111267h
_journal_year 2002
_chemical_formula_sum 'C21 H20 Cl Co2 N11 O7'
_chemical_formula_weight 691.79
_chemical_name_systematic
; 
? 
;
_space_group_IT_number 12
_symmetry_cell_setting monoclinic
_symmetry_space_group_name_Hall '-C 2y'
_symmetry_space_group_name_H-M 'C 1 2/m 1'
_atom_sites_solution_hydrogens geom
_atom_sites_solution_primary direct
_atom_sites_solution_secondary difmap
_audit_creation_method SHELXL-97
_cell_angle_alpha 90.00
_cell_angle_beta 98.84(3)
_cell_angle_gamma 90.00
_cell_formula_units_Z 4
_cell_length_a 10.225(2)
_cell_length_b 22.337(5)
_cell_length_c 11.066(2)
_cell_measurement_temperature 158(2)
_cell_volume 2497.4(9)
_computing_structure_refinement 'SHELXL-97 (Sheldrick, 1997)'
_computing_structure_solution 'SHELXS-97 (Sheldrick, 1990)'
_diffrn_ambient_temperature 158(2)
_diffrn_measured_fraction_theta_full 0.604
_diffrn_measured_fraction_theta_max 0.604
_diffrn_measurement_device_type 'Bruker SMART area detector'
_diffrn_radiation_monochromator graphite
_diffrn_radiation_source 'fine-focus sealed tube'
_diffrn_radiation_type MoK\a
_diffrn_radiation_wavelength 0.71073
_diffrn_reflns_av_R_equivalents 0.0779
_diffrn_reflns_av_sigmaI/netI 0.0519
_diffrn_reflns_limit_h_max 12
_diffrn_reflns_limit_h_min -8
_diffrn_reflns_limit_k_max 27
_diffrn_reflns_limit_k_min -5
_diffrn_reflns_limit_l_max 11
_diffrn_reflns_limit_l_min -3
_diffrn_reflns_number 1880
_diffrn_reflns_theta_full 26.55
_diffrn_reflns_theta_max 26.55
_diffrn_reflns_theta_min 3.09
_exptl_absorpt_coefficient_mu 1.505
_exptl_absorpt_correction_type Semi-empirical(SADABS)
_exptl_crystal_colour orange
_exptl_crystal_density_diffrn 1.840
_exptl_crystal_density_method 'not measured'
_exptl_crystal_description block
_exptl_crystal_F_000 1400
_exptl_crystal_size_max 0.38
_exptl_crystal_size_mid 0.18
_exptl_crystal_size_min 0.13
_refine_diff_density_max 0.932
_refine_diff_density_min -1.191
_refine_diff_density_rms 0.181
_refine_ls_extinction_method none
_refine_ls_goodness_of_fit_ref 1.128
_refine_ls_hydrogen_treatment mixed
_refine_ls_matrix_type full
_refine_ls_number_parameters 195
_refine_ls_number_reflns 1619
_refine_ls_number_restraints 0
_refine_ls_restrained_S_all 1.128
_refine_ls_R_factor_all 0.1545
_refine_ls_R_factor_gt 0.1474
_refine_ls_shift/su_max 0.002
_refine_ls_shift/su_mean 0.000
_refine_ls_structure_factor_coef Fsqd
_refine_ls_weighting_details 'calc w=1/[\s^2^(Fo^2^)+(0.0918P)^2^+156.2998P] where P=(Fo^2^+2Fc^2^)/3'
_refine_ls_weighting_scheme calc
_refine_ls_wR_factor_gt 0.3281
_refine_ls_wR_factor_ref 0.3329
_reflns_number_gt 1469
_reflns_number_total 1619
_reflns_threshold_expression >2sigma(I)
_cod_data_source_file b111267h.txt
_cod_data_source_block c2uponm
_cod_depositor_comments
;
The following automatic conversions were performed:
'_symmetry_cell_setting' value 'Monoclinic' changed to 'monoclinic'
according to '/home/saulius/struct/CIF-dictionaries/cif_core.dic'
dictionary named 'cif_core.dic' version 2.4.1 from 2010-06-29.

Automatic conversion script
Id: cif_fix_enum 1527 2010-12-29 10:47:43Z saulius 
;
_cod_original_sg_symbol_H-M C2/m
_cod_database_code 7011401

loop_
_symmetry_equiv_pos_as_xyz
'x, y, z'
'-x, y, -z'
'x+1/2, y+1/2, z'
'-x+1/2, y+1/2, -z'
'-x, -y, -z'
'x, -y, z'
'-x+1/2, -y+1/2, -z'
'x+1/2, -y+1/2, z'

loop_
_atom_site_label
_atom_site_type_symbol
_atom_site_fract_x
_atom_site_fract_y
_atom_site_fract_z
_atom_site_U_iso_or_equiv
_atom_site_adp_type
_atom_site_occupancy
_atom_site_symmetry_multiplicity
_atom_site_calc_flag
_atom_site_refinement_flags
_atom_site_disorder_assembly
_atom_site_disorder_group
Co2 Co 0.4165(2) 0.91940(10) 0.2690(2) 0.0410(9) Uani 1 1 d . . .
Cl2 Cl 1.0000 0.8810(3) 0.0000 0.058(2) Uani 1 2 d S . .
O21 O 1.0907(13) 0.9186(6) 0.0769(13) 0.066(5) Uani 1 1 d . . .
O22 O 0.9276(19) 0.8445(12) 0.072(3) 0.149(12) Uani 1 1 d . . .
N7 N 0.3742(12) 0.9702(6) 0.1000(15) 0.039(4) Uani 1 1 d . . .
N121 N 0.5085(19) 1.0000 0.3404(18) 0.041(6) Uani 1 2 d S . .
C122 C 0.629(2) 1.0000 0.378(2) 0.040(6) Uani 1 2 d S . .
O123 O 0.7442(17) 1.0000 0.4182(18) 0.054(6) Uani 1 2 d S . .
N131 N 0.5826(14) 0.8726(6) 0.3278(14) 0.043(4) Uani 1 1 d . . .
C132 C 0.6952(18) 0.8650(9) 0.3605(19) 0.056(6) Uani 1 1 d . . .
O133 O 0.8149(12) 0.8551(6) 0.3891(13) 0.057(4) Uani 1 1 d . . .
N1 N 0.2808(16) 0.8570(7) 0.3300(16) 0.059(6) Uani 1 1 d . . .
N2 N 0.2479(14) 0.9699(6) 0.3064(16) 0.048(4) Uani 1 1 d . . .
N8 N 0.3850(13) 0.8554(7) 0.1197(15) 0.046(5) Uani 1 1 d . . .
C1 C 0.166(2) 0.8753(9) 0.3412(18) 0.053(6) Uani 1 1 d . . .
H1A H 0.0972 0.8484 0.3532 0.063 Uiso 1 1 calc R . .
C2 C 0.1444(16) 0.9427(9) 0.3342(18) 0.049(5) Uani 1 1 d . . .
C3 C 0.0313(17) 0.9715(9) 0.353(2) 0.052(6) Uani 1 1 d . . .
H3A H -0.0452 0.9496 0.3654 0.062 Uiso 1 1 calc R . .
C10 C 0.2893(16) 0.9696(8) -0.110(2) 0.052(6) Uani 1 1 d . . .
H10A H 0.2575 0.9476 -0.1819 0.062 Uiso 1 1 calc R . .
C11 C 0.3361(16) 0.9415(9) -0.0037(19) 0.052(6) Uani 1 1 d . . .
C12 C 0.3443(15) 0.8778(7) 0.0138(17) 0.038(4) Uani 1 1 d . . .
H12 H 0.3193 0.8518 -0.0539 0.045 Uiso 1 1 calc R . .
C13 C 0.3963(18) 0.7905(8) 0.137(2) 0.051(6) Uani 1 1 d . . .
H13A H 0.3867 0.7706 0.0561 0.061 Uiso 1 1 calc R . .
H13B H 0.4851 0.7807 0.1817 0.061 Uiso 1 1 calc R . .
C14 C 0.295(2) 0.7680(7) 0.2052(17) 0.048(5) Uani 1 1 d . . .
H14A H 0.3014 0.7238 0.2093 0.057 Uiso 1 1 calc R . .
H14B H 0.2068 0.7783 0.1597 0.057 Uiso 1 1 calc R . .
C15 C 0.3051(19) 0.7926(8) 0.3362(19) 0.050(5) Uani 1 1 d . . .
H15A H 0.2389 0.7728 0.3792 0.060 Uiso 1 1 calc R . .
H15B H 0.3942 0.7845 0.3821 0.060 Uiso 1 1 calc R . .

loop_
_atom_site_aniso_label
_atom_site_aniso_U_11
_atom_site_aniso_U_22
_atom_site_aniso_U_33
_atom_site_aniso_U_23
_atom_site_aniso_U_13
_atom_site_aniso_U_12
Co2 0.0236(13) 0.0575(15) 0.0411(15) 0.0003(10) 0.0026(12) -0.0021(10)
Cl2 0.030(4) 0.049(4) 0.088(6) 0.000 -0.010(4) 0.000
O21 0.048(8) 0.088(10) 0.056(10) -0.023(7) -0.011(8) -0.019(7)
O22 0.051(11) 0.18(2) 0.22(3) 0.10(2) 0.044(16) -0.024(13)
N7 0.012(6) 0.038(6) 0.067(11) -0.003(6) 0.005(8) 0.011(5)
N121 0.027(11) 0.070(14) 0.027(12) 0.000 0.003(10) 0.000
C122 0.024(13) 0.066(16) 0.034(15) 0.000 0.017(13) 0.000
O123 0.026(9) 0.086(13) 0.049(13) 0.000 0.000(10) 0.000
N131 0.032(8) 0.041(8) 0.056(10) -0.005(6) 0.009(8) 0.007(6)
C132 0.032(10) 0.077(13) 0.057(14) -0.014(10) -0.004(11) 0.016(10)
O133 0.025(7) 0.084(10) 0.062(10) -0.010(7) 0.008(8) 0.004(6)
N1 0.045(10) 0.063(10) 0.062(12) 0.011(8) -0.013(10) -0.010(8)
N2 0.031(8) 0.060(8) 0.053(11) -0.006(7) 0.006(8) 0.001(7)
N8 0.013(7) 0.060(9) 0.063(11) -0.002(7) -0.001(8) -0.001(6)
C1 0.040(12) 0.070(12) 0.047(12) 0.004(9) 0.002(11) -0.005(10)
C2 0.014(8) 0.087(14) 0.047(13) -0.001(9) 0.010(10) -0.021(9)
C3 0.015(8) 0.097(14) 0.048(14) -0.006(9) 0.021(10) 0.002(8)
C10 0.026(9) 0.049(9) 0.075(15) 0.004(9) -0.013(11) -0.012(8)
C11 0.019(9) 0.086(14) 0.051(13) -0.023(10) 0.002(10) -0.019(9)
C12 0.021(9) 0.037(9) 0.057(12) 0.006(7) 0.013(9) -0.007(7)
C13 0.034(10) 0.050(10) 0.070(14) -0.002(8) 0.009(11) 0.014(8)
C14 0.058(12) 0.032(9) 0.051(12) -0.011(7) 0.004(11) -0.011(8)
C15 0.036(11) 0.050(11) 0.063(13) 0.010(8) 0.007(11) 0.004(8)

loop_
_atom_type_symbol
_atom_type_description
_atom_type_scat_dispersion_real
_atom_type_scat_dispersion_imag
_atom_type_scat_source
C C 0.0033 0.0016 'International Tables Vol C Tables 4.2.6.8 and 6.1.1.4'
H H 0.0000 0.0000 'International Tables Vol C Tables 4.2.6.8 and 6.1.1.4'
N N 0.0061 0.0033 'International Tables Vol C Tables 4.2.6.8 and 6.1.1.4'
O O 0.0106 0.0060 'International Tables Vol C Tables 4.2.6.8 and 6.1.1.4'
Cl Cl 0.1484 0.1585 'International Tables Vol C Tables 4.2.6.8 and 6.1.1.4'
Co Co 0.3494 0.9721 'International Tables Vol C Tables 4.2.6.8 and 6.1.1.4'

loop_
_geom_angle_atom_site_label_1
_geom_angle_atom_site_label_2
_geom_angle_atom_site_label_3
_geom_angle
_geom_angle_site_symmetry_1
_geom_angle_site_symmetry_3
_geom_angle_publ_flag
N131 Co2 N121 90.9(6) . . ?
N131 Co2 N1 96.6(6) . . ?
N121 Co2 N1 134.6(8) . . ?
N131 Co2 N2 150.4(6) . . ?
N121 Co2 N2 78.8(7) . . ?
N1 Co2 N2 72.8(7) . . ?
N131 Co2 N8 85.6(5) . . ?
N121 Co2 N8 147.8(8) . . ?
N1 Co2 N8 77.6(7) . . ?
N2 Co2 N8 117.5(5) . . ?
N131 Co2 N7 126.5(6) . . ?
N121 Co2 N7 84.0(6) . . ?
N1 Co2 N7 123.8(5) . . ?
N2 Co2 N7 80.3(6) . . ?
N8 Co2 N7 72.7(6) . . ?
O22 Cl2 O22 110(3) 2_755 . ?
O22 Cl2 O21 108.8(10) 2_755 . ?
O22 Cl2 O21 110.5(14) . . ?
O22 Cl2 O21 110.5(14) 2_755 2_755 ?
O22 Cl2 O21 108.8(10) . 2_755 ?
O21 Cl2 O21 108.2(12) . 2_755 ?
C11 N7 N7 119.1(11) . 6_575 ?
C11 N7 Co2 119.2(13) . . ?
N7 N7 Co2 121.5(4) 6_575 . ?
C122 N121 Co2 119.0(7) . . ?
C122 N121 Co2 119.0(7) . 6_575 ?
Co2 N121 Co2 115.7(7) . 6_575 ?
O123 C122 N121 178(3) . . ?
C132 N131 Co2 156.9(15) . . ?
N131 C132 O133 176(2) . . ?
C1 N1 C15 117.8(18) . . ?
C1 N1 Co2 118.4(14) . . ?
C15 N1 Co2 122.7(15) . . ?
C2 N2 N2 118.0(12) . 6_575 ?
C2 N2 Co2 120.3(13) . . ?
N2 N2 Co2 121.6(4) 6_575 . ?
C12 N8 C13 120.8(16) . . ?
C12 N8 Co2 115.4(12) . . ?
C13 N8 Co2 123.6(13) . . ?
N1 C1 C2 116.3(18) . . ?
N2 C2 C3 124(2) . . ?
N2 C2 C1 111.0(18) . . ?
C3 C2 C1 125.3(19) . . ?
C3 C3 C2 118.1(12) 6_575 . ?
C11 C10 C10 117.7(11) . 6_575 ?
N7 C11 C10 123.2(19) . . ?
N7 C11 C12 111.1(17) . . ?
C10 C11 C12 125.6(16) . . ?
N8 C12 C11 120.8(16) . . ?
C14 C13 N8 111.1(16) . . ?
C13 C14 C15 114.4(15) . . ?
N1 C15 C14 108.8(15) . . ?

loop_
_geom_bond_atom_site_label_1
_geom_bond_atom_site_label_2
_geom_bond_distance
_geom_bond_site_symmetry_2
_geom_bond_publ_flag
Co2 N131 2.015(13) . ?
Co2 N121 2.127(9) . ?
Co2 N1 2.147(18) . ?
Co2 N2 2.154(17) . ?
Co2 N8 2.170(16) . ?
Co2 N7 2.173(15) . ?
Cl2 O22 1.42(2) 2_755 ?
Cl2 O22 1.42(2) . ?
Cl2 O21 1.430(11) . ?
Cl2 O21 1.430(11) 2_755 ?
N7 C11 1.32(2) . ?
N7 N7 1.33(3) 6_575 ?
N121 C122 1.23(3) . ?
N121 Co2 2.127(9) 6_575 ?
C122 O123 1.20(3) . ?
N131 C132 1.17(2) . ?
C132 O133 1.235(19) . ?
N1 C1 1.27(3) . ?
N1 C15 1.46(2) . ?
N2 C2 1.30(3) . ?
N2 N2 1.34(3) 6_575 ?
N8 C12 1.28(2) . ?
N8 C13 1.46(2) . ?
C1 C2 1.52(3) . ?
C2 C3 1.37(3) . ?
C3 C3 1.27(4) 6_575 ?
C10 C11 1.35(3) . ?
C10 C10 1.36(3) 6_575 ?
C11 C12 1.44(3) . ?
C13 C14 1.46(3) . ?
C14 C15 1.54(3) . ?

loop_
_geom_torsion_atom_site_label_1
_geom_torsion_atom_site_label_2
_geom_torsion_atom_site_label_3
_geom_torsion_atom_site_label_4
_geom_torsion
_geom_torsion_site_symmetry_1
_geom_torsion_site_symmetry_2
_geom_torsion_site_symmetry_3
_geom_torsion_site_symmetry_4
_geom_torsion_publ_flag
N131 Co2 N7 C11 78.5(14) . . . . ?
N121 Co2 N7 C11 165.2(15) . . . . ?
N1 Co2 N7 C11 -53.5(16) . . . . ?
N2 Co2 N7 C11 -115.1(14) . . . . ?
N8 Co2 N7 C11 7.8(13) . . . . ?
N131 Co2 N7 N7 -107.7(6) . . . 6_575 ?
N121 Co2 N7 N7 -20.9(6) . . . 6_575 ?
N1 Co2 N7 N7 120.4(7) . . . 6_575 ?
N2 Co2 N7 N7 58.7(4) . . . 6_575 ?
N8 Co2 N7 N7 -178.4(5) . . . 6_575 ?
N131 Co2 N121 C122 10(2) . . . . ?
N1 Co2 N121 C122 110(2) . . . . ?
N2 Co2 N121 C122 162(2) . . . . ?
N8 Co2 N121 C122 -74(2) . . . . ?
N7 Co2 N121 C122 -117(2) . . . . ?
N131 Co2 N121 Co2 161.5(11) . . . 6_575 ?
N1 Co2 N121 Co2 -98.2(11) . . . 6_575 ?
N2 Co2 N121 Co2 -46.4(11) . . . 6_575 ?
N8 Co2 N121 Co2 78.3(15) . . . 6_575 ?
N7 Co2 N121 Co2 34.9(11) . . . 6_575 ?
Co2 N121 C122 O123 -104.5(15) . . . . ?
Co2 N121 C122 O123 104.5(15) 6_575 . . . ?
N121 Co2 N131 C132 -21(4) . . . . ?
N1 Co2 N131 C132 -156(4) . . . . ?
N2 Co2 N131 C132 -90(5) . . . . ?
N8 Co2 N131 C132 127(4) . . . . ?
N7 Co2 N131 C132 62(4) . . . . ?
Co2 N131 C132 O133 -112(42) . . . . ?
N131 Co2 N1 C1 161.4(15) . . . . ?
N121 Co2 N1 C1 63.5(17) . . . . ?
N2 Co2 N1 C1 9.7(15) . . . . ?
N8 Co2 N1 C1 -114.5(15) . . . . ?
N7 Co2 N1 C1 -55.5(18) . . . . ?
N131 Co2 N1 C15 -30.9(14) . . . . ?
N121 Co2 N1 C15 -128.8(14) . . . . ?
N2 Co2 N1 C15 177.4(15) . . . . ?
N8 Co2 N1 C15 53.1(13) . . . . ?
N7 Co2 N1 C15 112.2(13) . . . . ?
N131 Co2 N2 C2 -78.9(18) . . . . ?
N121 Co2 N2 C2 -150.6(16) . . . . ?
N1 Co2 N2 C2 -6.4(14) . . . . ?
N8 Co2 N2 C2 59.1(17) . . . . ?
N7 Co2 N2 C2 123.7(15) . . . . ?
N131 Co2 N2 N2 98.6(11) . . . 6_575 ?
N121 Co2 N2 N2 26.9(6) . . . 6_575 ?
N1 Co2 N2 N2 171.1(6) . . . 6_575 ?
N8 Co2 N2 N2 -123.4(5) . . . 6_575 ?
N7 Co2 N2 N2 -58.9(4) . . . 6_575 ?
N131 Co2 N8 C12 -137.9(14) . . . . ?
N121 Co2 N8 C12 -53.1(17) . . . . ?
N1 Co2 N8 C12 124.3(14) . . . . ?
N2 Co2 N8 C12 61.5(15) . . . . ?
N7 Co2 N8 C12 -7.4(13) . . . . ?
N131 Co2 N8 C13 47.7(14) . . . . ?
N121 Co2 N8 C13 132.5(15) . . . . ?
N1 Co2 N8 C13 -50.1(14) . . . . ?
N2 Co2 N8 C13 -113.0(14) . . . . ?
N7 Co2 N8 C13 178.2(15) . . . . ?
C15 N1 C1 C2 -179.9(16) . . . . ?
Co2 N1 C1 C2 -12(2) . . . . ?
N2 N2 C2 C3 6(2) 6_575 . . . ?
Co2 N2 C2 C3 -176.5(15) . . . . ?
N2 N2 C2 C1 -174.8(10) 6_575 . . . ?
Co2 N2 C2 C1 3(2) . . . . ?
N1 C1 C2 N2 6(3) . . . . ?
N1 C1 C2 C3 -175(2) . . . . ?
N2 C2 C3 C3 -6(2) . . . 6_575 ?
C1 C2 C3 C3 174.9(13) . . . 6_575 ?
N7 N7 C11 C10 -4(2) 6_575 . . . ?
Co2 N7 C11 C10 170.0(15) . . . . ?
N7 N7 C11 C12 179.2(10) 6_575 . . . ?
Co2 N7 C11 C12 -7(2) . . . . ?
C10 C10 C11 N7 4(2) 6_575 . . . ?
C10 C10 C11 C12 -179.8(15) 6_575 . . . ?
C13 N8 C12 C11 -178.5(17) . . . . ?
Co2 N8 C12 C11 7(2) . . . . ?
N7 C11 C12 N8 0(3) . . . . ?
C10 C11 C12 N8 -176.9(19) . . . . ?
C12 N8 C13 C14 -109(2) . . . . ?
Co2 N8 C13 C14 64.7(17) . . . . ?
N8 C13 C14 C15 -63(2) . . . . ?
C1 N1 C15 C14 99(2) . . . . ?
Co2 N1 C15 C14 -69.0(17) . . . . ?
C13 C14 C15 N1 65(2) . . . . ?
